data_4307365
loop_
_publ_author_name
'Daisuke Honda'
'Shusaku Ikegami'
'Tomoaki Inoue'
'Tomoji Ozeki'
'Atsushi Yagasaki'

_publ_contact_author_address
;Department of Chemistry
Kwansei Gakuin University
Sanda 669-1337
Japan
;
_publ_contact_author_email yagasaki@kwansei.ac.jp
_publ_contact_author_fax +81-79-565-9077
_publ_contact_author_name 'Atsushi Yagasaki'
_publ_contact_author_phone +81-79-565-8396
_publ_section_title
;
Protonation and Methylation of an Anderson-Type Polyoxoanion [IMo6O24]5-
;
_journal_name_full 'Inorganic Chemistry'
_journal_page_first 1464
_journal_page_last 1470
_journal_paper_doi 10.1021/ic061881z
_journal_volume 46
_journal_year 2007
_chemical_formula_moiety '(C16 H36 N +)5, (I Mo6 O24 5-)'
_chemical_formula_sum 'C80 H180 I Mo6 N5 O24'
_chemical_formula_weight 2298.83
_chemical_name_systematic
;
 ?
;
_space_group_IT_number 15
_symmetry_cell_setting monoclinic
_symmetry_space_group_name_Hall '-C 2yc'
_symmetry_space_group_name_H-M 'C 1 2/c 1'
_atom_sites_solution_hydrogens geom
_atom_sites_solution_primary direct
_atom_sites_solution_secondary difmap
_audit_creation_method SHELXL-97
_cell_angle_alpha 90.00
_cell_angle_beta 126.9569(3)
_cell_angle_gamma 90.00
_cell_formula_units_Z 4
_cell_length_a 33.6101(3)
_cell_length_b 15.2575(1)
_cell_length_c 24.0294(2)
_cell_measurement_reflns_used 16167
_cell_measurement_temperature 123(2)
_cell_measurement_theta_max 30.52
_cell_measurement_theta_min 2.22
_cell_volume 9846.70(14)
_computing_cell_refinement 'Scalepack (Otwinowski & Minor, 1997)'
_computing_data_collection CrystalClear
_computing_data_reduction 'Denzo (Otwinowski & Minor, 1997)'
_computing_structure_refinement 'SHELXL-97 (Sheldrick, 1997)'
_computing_structure_solution 'SHELXS-97 (Sheldrick, 1990)'
_diffrn_ambient_temperature 123(2)
_diffrn_measured_fraction_theta_full 0.993
_diffrn_measured_fraction_theta_max 0.995
_diffrn_measurement_device_type 'Rigaku Mercury CCD diffactometer'
_diffrn_measurement_method 'oscillation method, \w scans'
_diffrn_radiation_monochromator graphite
_diffrn_radiation_source 'Rigaku Ultrax18 rotating anode'
_diffrn_radiation_type MoK\a
_diffrn_radiation_wavelength 0.71073
_diffrn_reflns_av_R_equivalents 0.0266
_diffrn_reflns_av_sigmaI/netI 0.0304
_diffrn_reflns_limit_h_max 48
_diffrn_reflns_limit_h_min -44
_diffrn_reflns_limit_k_max 20
_diffrn_reflns_limit_k_min -21
_diffrn_reflns_limit_l_max 32
_diffrn_reflns_limit_l_min -34
_diffrn_reflns_number 56330
_diffrn_reflns_theta_full 25.00
_diffrn_reflns_theta_max 30.52
_diffrn_reflns_theta_min 2.22
_diffrn_standards_number 0
_exptl_absorpt_coefficient_mu 1.123
_exptl_absorpt_correction_T_max 0.8043
_exptl_absorpt_correction_T_min 0.7871
_exptl_absorpt_correction_type multi-scan
_exptl_absorpt_process_details
;
[c.f. r.h. blessing, acta cryst. (1995), a51, 33-38]
;
_exptl_crystal_colour colorless
_exptl_crystal_density_diffrn 1.551
_exptl_crystal_density_method 'not measured'
_exptl_crystal_description plate
_exptl_crystal_F_000 4768
_exptl_crystal_size_max 0.36
_exptl_crystal_size_mid 0.24
_exptl_crystal_size_min 0.06
_refine_diff_density_max 0.573
_refine_diff_density_min -0.588
_refine_diff_density_rms 0.061
_refine_ls_extinction_method none
_refine_ls_goodness_of_fit_ref 1.072
_refine_ls_hydrogen_treatment constr
_refine_ls_matrix_type full
_refine_ls_number_parameters 525
_refine_ls_number_reflns 15000
_refine_ls_number_restraints 0
_refine_ls_restrained_S_all 1.072
_refine_ls_R_factor_all 0.0234
_refine_ls_R_factor_gt 0.0189
_refine_ls_shift/su_max 0.002
_refine_ls_shift/su_mean 0.000
_refine_ls_structure_factor_coef Fsqd
_refine_ls_weighting_details 'calc w=1/[\s^2^(Fo^2^)+(0.0166P)^2^+3.0844P] where P=(Fo^2^+2Fc^2^)/3'
_refine_ls_weighting_scheme calc
_refine_ls_wR_factor_gt 0.0490
_refine_ls_wR_factor_ref 0.0502
_reflns_number_gt 13061
_reflns_number_total 15000
_reflns_threshold_expression >2\s(I)
_cod_data_source_file ic061881zsi20060929_095237_2.cif
_cod_data_source_block imo6o24
_cod_original_cell_volume 9846.68(14)
_cod_database_code 4307365

loop_
_symmetry_equiv_pos_as_xyz
'x, y, z'
'-x, y, -z+1/2'
'x+1/2, y+1/2, z'
'-x+1/2, y+1/2, -z+1/2'
'-x, -y, -z'
'x, -y, z-1/2'
'-x+1/2, -y+1/2, -z'
'x+1/2, -y+1/2, z-1/2'

loop_
_atom_site_label
_atom_site_type_symbol
_atom_site_fract_x
_atom_site_fract_y
_atom_site_fract_z
_atom_site_U_iso_or_equiv
_atom_site_adp_type
_atom_site_occupancy
_atom_site_symmetry_multiplicity
_atom_site_calc_flag
_atom_site_refinement_flags
_atom_site_disorder_assembly
_atom_site_disorder_group
I1 I 0.2500 0.2500 0.0000 0.00980(2) Uani 1 2 d S . .
Mo1 Mo 0.160335(4) 0.139918(7) -0.012239(5) 0.01457(3) Uani 1 1 d . . .
Mo2 Mo 0.236683(4) 0.264698(7) 0.125799(5) 0.01465(3) Uani 1 1 d . . .
Mo3 Mo 0.325143(4) 0.378083(7) 0.136724(5) 0.01579(3) Uani 1 1 d . . .
OC1 O 0.19762(3) 0.27734(6) 0.00508(4) 0.01277(16) Uani 1 1 d . . .
OC2 O 0.29101(3) 0.23778(6) 0.09787(4) 0.01348(17) Uani 1 1 d . . .
OC3 O 0.27220(3) 0.36757(5) 0.01553(4) 0.01373(16) Uani 1 1 d . . .
OB1 O 0.21278(3) 0.15022(6) 0.08600(4) 0.01663(17) Uani 1 1 d . . .
OB2 O 0.26381(3) 0.37655(6) 0.12681(5) 0.01692(18) Uani 1 1 d . . .
OB3 O 0.36556(3) 0.34169(6) 0.10825(4) 0.01751(18) Uani 1 1 d . . .
OT1 O 0.11265(3) 0.18997(7) -0.01723(5) 0.0218(2) Uani 1 1 d . . .
OT2 O 0.15006(4) 0.02974(7) -0.01363(5) 0.0268(2) Uani 1 1 d . . .
OT3 O 0.18548(3) 0.30475(7) 0.11694(5) 0.0232(2) Uani 1 1 d . . .
OT4 O 0.27773(3) 0.23379(7) 0.21130(5) 0.0265(2) Uani 1 1 d . . .
OT5 O 0.33070(3) 0.48966(7) 0.13586(5) 0.0271(2) Uani 1 1 d . . .
OT6 O 0.36612(3) 0.34843(8) 0.22230(5) 0.0276(2) Uani 1 1 d . . .
N1 N 0.38035(4) 0.04496(7) 0.08993(5) 0.0185(2) Uani 1 1 d . . .
C1 C 0.32705(4) 0.00994(9) 0.04340(7) 0.0205(3) Uani 1 1 d . . .
H1A H 0.3049 0.0592 0.0145 0.025 Uiso 1 1 calc R . .
H1B H 0.3251 -0.0337 0.0114 0.025 Uiso 1 1 calc R . .
C2 C 0.30599(5) -0.03218(10) 0.07769(7) 0.0224(3) Uani 1 1 d . . .
H2A H 0.2950 0.0138 0.0948 0.027 Uiso 1 1 calc R . .
H2B H 0.3320 -0.0678 0.1180 0.027 Uiso 1 1 calc R . .
C3 C 0.26184(5) -0.09049(10) 0.02493(7) 0.0264(3) Uani 1 1 d . . .
H3A H 0.2367 -0.0548 -0.0161 0.032 Uiso 1 1 calc R . .
H3B H 0.2734 -0.1370 0.0090 0.032 Uiso 1 1 calc R . .
C4 C 0.23769(5) -0.13264(12) 0.05502(8) 0.0329(4) Uani 1 1 d . . .
H4A H 0.2097 -0.1692 0.0194 0.049 Uiso 1 1 calc R . .
H4B H 0.2255 -0.0869 0.0700 0.049 Uiso 1 1 calc R . .
H4C H 0.2622 -0.1690 0.0951 0.049 Uiso 1 1 calc R . .
C5 C 0.38886(4) 0.08190(9) 0.03849(7) 0.0210(3) Uani 1 1 d . . .
H5A H 0.3778 0.0372 0.0020 0.025 Uiso 1 1 calc R . .
H5B H 0.3670 0.1337 0.0154 0.025 Uiso 1 1 calc R . .
C6 C 0.44159(5) 0.10887(10) 0.06790(7) 0.0266(3) Uani 1 1 d . . .
H6A H 0.4649 0.0604 0.0958 0.032 Uiso 1 1 calc R . .
H6B H 0.4516 0.1605 0.0986 0.032 Uiso 1 1 calc R . .
C7 C 0.44368(5) 0.13134(11) 0.00759(8) 0.0309(3) Uani 1 1 d . . .
H7A H 0.4178 0.1758 -0.0223 0.037 Uiso 1 1 calc R . .
H7B H 0.4765 0.1581 0.0269 0.037 Uiso 1 1 calc R . .
C8 C 0.43611(7) 0.05420(15) -0.03710(11) 0.0507(5) Uani 1 1 d . . .
H8A H 0.4380 0.0740 -0.0743 0.076 Uiso 1 1 calc R . .
H8B H 0.4034 0.0281 -0.0577 0.076 Uiso 1 1 calc R . .
H8C H 0.4621 0.0104 -0.0084 0.076 Uiso 1 1 calc R . .
C9 C 0.38745(5) 0.11969(9) 0.13696(7) 0.0221(3) Uani 1 1 d . . .
H9A H 0.3628 0.1658 0.1072 0.027 Uiso 1 1 calc R . .
H9B H 0.4209 0.1450 0.1588 0.027 Uiso 1 1 calc R . .
C10 C 0.38270(5) 0.09912(10) 0.19486(7) 0.0225(3) Uani 1 1 d . . .
H10A H 0.3485 0.1127 0.1787 0.027 Uiso 1 1 calc R . .
H10B H 0.3887 0.0359 0.2061 0.027 Uiso 1 1 calc R . .
C11 C 0.41981(6) 0.15237(11) 0.25985(8) 0.0333(3) Uani 1 1 d . . .
H11A H 0.4541 0.1352 0.2780 0.040 Uiso 1 1 calc R . .
H11B H 0.4156 0.2153 0.2475 0.040 Uiso 1 1 calc R . .
C12 C 0.41299(7) 0.13867(14) 0.31631(9) 0.0461(5) Uani 1 1 d . . .
H12A H 0.4375 0.1739 0.3572 0.069 Uiso 1 1 calc R . .
H12B H 0.4177 0.0766 0.3293 0.069 Uiso 1 1 calc R . .
H12C H 0.3793 0.1567 0.2988 0.069 Uiso 1 1 calc R . .
C13 C 0.41756(4) -0.02634(9) 0.13451(7) 0.0198(3) Uani 1 1 d . . .
H13A H 0.4092 -0.0509 0.1645 0.024 Uiso 1 1 calc R . .
H13B H 0.4509 0.0009 0.1656 0.024 Uiso 1 1 calc R . .
C14 C 0.42086(4) -0.10157(9) 0.09610(7) 0.0219(3) Uani 1 1 d . . .
H14A H 0.4238 -0.0781 0.0603 0.026 Uiso 1 1 calc R . .
H14B H 0.3902 -0.1374 0.0724 0.026 Uiso 1 1 calc R . .
C15 C 0.46633(5) -0.15895(9) 0.14760(7) 0.0237(3) Uani 1 1 d . . .
H15A H 0.4656 -0.1746 0.1870 0.028 Uiso 1 1 calc R . .
H15B H 0.4640 -0.2140 0.1240 0.028 Uiso 1 1 calc R . .
C16 C 0.51584(5) -0.11468(11) 0.17614(8) 0.0321(3) Uani 1 1 d . . .
H16A H 0.5432 -0.1545 0.2085 0.048 Uiso 1 1 calc R . .
H16B H 0.5189 -0.0608 0.2007 0.048 Uiso 1 1 calc R . .
H16C H 0.5172 -0.1002 0.1376 0.048 Uiso 1 1 calc R . .
N2 N 0.18664(4) 0.01615(8) 0.19544(6) 0.0204(2) Uani 1 1 d . . .
C17 C 0.15170(4) 0.08583(10) 0.14366(7) 0.0225(3) Uani 1 1 d . . .
H17A H 0.1412 0.0688 0.0968 0.027 Uiso 1 1 calc R . .
H17B H 0.1702 0.1418 0.1562 0.027 Uiso 1 1 calc R . .
C18 C 0.10539(5) 0.10084(10) 0.13996(8) 0.0277(3) Uani 1 1 d . . .
H18A H 0.0831 0.0493 0.1187 0.033 Uiso 1 1 calc R . .
H18B H 0.1150 0.1087 0.1875 0.033 Uiso 1 1 calc R . .
C19 C 0.07842(5) 0.18175(10) 0.09662(8) 0.0255(3) Uani 1 1 d . . .
H19A H 0.0701 0.1740 0.0498 0.031 Uiso 1 1 calc R . .
H19B H 0.1008 0.2330 0.1187 0.031 Uiso 1 1 calc R . .
C20 C 0.03107(6) 0.19954(13) 0.08919(12) 0.0516(5) Uani 1 1 d . . .
H20A H 0.0149 0.2523 0.0609 0.077 Uiso 1 1 calc R . .
H20B H 0.0392 0.2084 0.1354 0.077 Uiso 1 1 calc R . .
H20C H 0.0085 0.1495 0.0665 0.077 Uiso 1 1 calc R . .
C21 C 0.20527(5) 0.04106(10) 0.26865(7) 0.0243(3) Uani 1 1 d . . .
H21A H 0.2315 -0.0010 0.3019 0.029 Uiso 1 1 calc R . .
H21B H 0.1774 0.0349 0.2720 0.029 Uiso 1 1 calc R . .
C22 C 0.22616(6) 0.13374(10) 0.29085(8) 0.0302(3) Uani 1 1 d . . .
H22A H 0.2385 0.1531 0.2644 0.036 Uiso 1 1 calc R . .
H22B H 0.1994 0.1744 0.2800 0.036 Uiso 1 1 calc R . .
C23 C 0.26852(6) 0.13688(12) 0.36856(8) 0.0388(4) Uani 1 1 d . . .
H23A H 0.2573 0.1102 0.3946 0.047 Uiso 1 1 calc R . .
H23B H 0.2774 0.1987 0.3835 0.047 Uiso 1 1 calc R . .
C24 C 0.31442(6) 0.08803(12) 0.38587(8) 0.0423(4) Uani 1 1 d . . .
H24A H 0.3410 0.0912 0.4361 0.063 Uiso 1 1 calc R . .
H24B H 0.3259 0.1150 0.3608 0.063 Uiso 1 1 calc R . .
H24C H 0.3058 0.0265 0.3718 0.063 Uiso 1 1 calc R . .
C25 C 0.16068(5) -0.07143(9) 0.17892(7) 0.0240(3) Uani 1 1 d . . .
H25A H 0.1333 -0.0658 0.1832 0.029 Uiso 1 1 calc R . .
H25B H 0.1847 -0.1148 0.2139 0.029 Uiso 1 1 calc R . .
C26 C 0.13948(5) -0.10588(11) 0.10680(8) 0.0311(3) Uani 1 1 d . . .
H26A H 0.1130 -0.0659 0.0712 0.037 Uiso 1 1 calc R . .
H26B H 0.1661 -0.1077 0.1006 0.037 Uiso 1 1 calc R . .
C27 C 0.11824(6) -0.19651(12) 0.09684(10) 0.0408(4) Uani 1 1 d . . .
H27A H 0.0898 -0.1937 0.0990 0.049 Uiso 1 1 calc R . .
H27B H 0.1439 -0.2351 0.1350 0.049 Uiso 1 1 calc R . .
C28 C 0.10088(6) -0.23520(14) 0.02701(10) 0.0525(5) Uani 1 1 d . . .
H28A H 0.0873 -0.2940 0.0219 0.079 Uiso 1 1 calc R . .
H28B H 0.1291 -0.2389 0.0251 0.079 Uiso 1 1 calc R . .
H28C H 0.0750 -0.1976 -0.0108 0.079 Uiso 1 1 calc R . .
C29 C 0.23026(4) 0.01028(9) 0.19195(7) 0.0218(3) Uani 1 1 d . . .
H29A H 0.2501 0.0648 0.2117 0.026 Uiso 1 1 calc R . .
H29B H 0.2170 0.0073 0.1424 0.026 Uiso 1 1 calc R . .
C30 C 0.26482(4) -0.06776(10) 0.23025(7) 0.0230(3) Uani 1 1 d . . .
H30A H 0.2702 -0.0769 0.2751 0.028 Uiso 1 1 calc R . .
H30B H 0.2497 -0.1215 0.2019 0.028 Uiso 1 1 calc R . .
C31 C 0.31435(5) -0.04934(10) 0.24330(8) 0.0262(3) Uani 1 1 d . . .
H31A H 0.3081 -0.0306 0.1992 0.031 Uiso 1 1 calc R . .
H31B H 0.3314 -0.0007 0.2771 0.031 Uiso 1 1 calc R . .
C32 C 0.34800(6) -0.12935(12) 0.27129(10) 0.0395(4) Uani 1 1 d . . .
H32A H 0.3794 -0.1149 0.2790 0.059 Uiso 1 1 calc R . .
H32B H 0.3315 -0.1773 0.2375 0.059 Uiso 1 1 calc R . .
H32C H 0.3548 -0.1475 0.3154 0.059 Uiso 1 1 calc R . .
N3 N 0.5000 0.48182(11) 0.2500 0.0187(3) Uani 1 2 d S . .
C33 C 0.47375(4) 0.42508(9) 0.27088(7) 0.0220(3) Uani 1 1 d . . .
H33A H 0.4463 0.3933 0.2291 0.026 Uiso 1 1 calc R . .
H33B H 0.4586 0.4640 0.2864 0.026 Uiso 1 1 calc R . .
C34 C 0.50660(5) 0.35778(10) 0.32858(7) 0.0236(3) Uani 1 1 d . . .
H34A H 0.5021 0.2994 0.3075 0.028 Uiso 1 1 calc R . .
H34B H 0.5420 0.3746 0.3545 0.028 Uiso 1 1 calc R . .
C35 C 0.49293(5) 0.35318(11) 0.37869(8) 0.0307(3) Uani 1 1 d . . .
H35A H 0.4564 0.3473 0.3515 0.037 Uiso 1 1 calc R . .
H35B H 0.5083 0.3003 0.4081 0.037 Uiso 1 1 calc R . .
C36 C 0.50986(6) 0.43329(12) 0.42533(9) 0.0416(4) Uani 1 1 d . . .
H36A H 0.5002 0.4270 0.4563 0.062 Uiso 1 1 calc R . .
H36B H 0.4942 0.4858 0.3965 0.062 Uiso 1 1 calc R . .
H36C H 0.5461 0.4388 0.4532 0.062 Uiso 1 1 calc R . .
C37 C 0.46079(4) 0.53797(9) 0.18818(7) 0.0204(3) Uani 1 1 d . . .
H37A H 0.4771 0.5699 0.1709 0.024 Uiso 1 1 calc R . .
H37B H 0.4356 0.4985 0.1504 0.024 Uiso 1 1 calc R . .
C38 C 0.43391(4) 0.60441(9) 0.20202(7) 0.0224(3) Uani 1 1 d . . .
H38A H 0.4578 0.6489 0.2357 0.027 Uiso 1 1 calc R . .
H38B H 0.4193 0.5745 0.2225 0.027 Uiso 1 1 calc R . .
C39 C 0.39271(5) 0.64900(9) 0.13385(7) 0.0239(3) Uani 1 1 d . . .
H39A H 0.4077 0.6813 0.1149 0.029 Uiso 1 1 calc R . .
H39B H 0.3701 0.6038 0.0994 0.029 Uiso 1 1 calc R . .
C40 C 0.36282(5) 0.71236(11) 0.14440(9) 0.0342(4) Uani 1 1 d . . .
H40A H 0.3368 0.7398 0.0998 0.051 Uiso 1 1 calc R . .
H40B H 0.3850 0.7578 0.1778 0.051 Uiso 1 1 calc R . .
H40C H 0.3474 0.6804 0.1623 0.051 Uiso 1 1 calc R . .

loop_
_atom_site_aniso_label
_atom_site_aniso_U_11
_atom_site_aniso_U_22
_atom_site_aniso_U_33
_atom_site_aniso_U_23
_atom_site_aniso_U_13
_atom_site_aniso_U_12
I1 0.01044(4) 0.01104(5) 0.01053(5) -0.00023(3) 0.00768(4) -0.00025(3)
Mo1 0.01604(5) 0.01630(6) 0.01682(5) -0.00322(4) 0.01276(4) -0.00435(3)
Mo2 0.01569(5) 0.01944(6) 0.01312(5) -0.00207(4) 0.01094(4) -0.00306(4)
Mo3 0.01539(5) 0.02058(6) 0.01537(5) -0.00648(4) 0.01135(4) -0.00553(4)
OC1 0.0124(3) 0.0151(4) 0.0155(4) -0.0001(3) 0.0109(3) 0.0009(3)
OC2 0.0138(4) 0.0179(4) 0.0097(4) 0.0007(3) 0.0076(3) 0.0006(3)
OC3 0.0169(4) 0.0102(4) 0.0179(4) -0.0017(3) 0.0125(3) -0.0023(3)
OB1 0.0208(4) 0.0170(5) 0.0167(4) 0.0008(3) 0.0137(3) -0.0024(3)
OB2 0.0180(4) 0.0190(5) 0.0202(4) -0.0061(3) 0.0149(4) -0.0040(3)
OB3 0.0140(4) 0.0257(5) 0.0157(4) -0.0044(4) 0.0104(3) -0.0033(3)
OT1 0.0183(4) 0.0307(6) 0.0226(4) -0.0057(4) 0.0155(4) -0.0041(4)
OT2 0.0365(5) 0.0196(5) 0.0333(5) -0.0054(4) 0.0257(5) -0.0092(4)
OT3 0.0233(4) 0.0284(6) 0.0275(5) -0.0078(4) 0.0204(4) -0.0055(4)
OT4 0.0275(5) 0.0361(6) 0.0163(4) 0.0010(4) 0.0133(4) -0.0043(4)
OT5 0.0346(5) 0.0231(5) 0.0376(6) -0.0124(4) 0.0291(5) -0.0122(4)
OT6 0.0184(4) 0.0487(7) 0.0162(4) -0.0061(4) 0.0107(4) -0.0044(4)
N1 0.0198(5) 0.0173(6) 0.0199(5) 0.0025(4) 0.0127(4) 0.0031(4)
C1 0.0175(5) 0.0226(7) 0.0208(6) 0.0032(5) 0.0112(5) 0.0024(5)
C2 0.0231(6) 0.0250(7) 0.0217(6) 0.0010(5) 0.0148(5) -0.0013(5)
C3 0.0281(6) 0.0286(8) 0.0244(7) -0.0005(6) 0.0168(6) -0.0036(5)
C4 0.0321(7) 0.0401(10) 0.0300(7) -0.0022(7) 0.0205(6) -0.0092(6)
C5 0.0238(6) 0.0210(7) 0.0217(6) 0.0047(5) 0.0155(5) 0.0018(5)
C6 0.0261(6) 0.0285(8) 0.0275(7) -0.0004(6) 0.0173(6) -0.0050(5)
C7 0.0325(7) 0.0331(9) 0.0351(8) 0.0040(7) 0.0246(7) -0.0009(6)
C8 0.0600(11) 0.0628(14) 0.0538(11) -0.0143(10) 0.0472(10) -0.0168(9)
C9 0.0261(6) 0.0182(7) 0.0238(6) 0.0008(5) 0.0160(5) 0.0031(5)
C10 0.0235(6) 0.0216(7) 0.0228(6) -0.0018(5) 0.0142(5) 0.0014(5)
C11 0.0359(8) 0.0343(9) 0.0260(7) -0.0056(6) 0.0166(6) -0.0077(6)
C12 0.0552(10) 0.0550(13) 0.0302(8) -0.0168(8) 0.0268(8) -0.0193(9)
C13 0.0186(5) 0.0199(7) 0.0197(6) 0.0042(5) 0.0109(5) 0.0049(4)
C14 0.0201(6) 0.0201(7) 0.0232(6) 0.0005(5) 0.0119(5) 0.0022(5)
C15 0.0236(6) 0.0203(7) 0.0275(7) 0.0017(5) 0.0154(6) 0.0054(5)
C16 0.0220(6) 0.0356(9) 0.0364(8) 0.0019(7) 0.0164(6) 0.0046(6)
N2 0.0224(5) 0.0234(6) 0.0219(5) 0.0075(4) 0.0168(4) 0.0030(4)
C17 0.0226(6) 0.0260(7) 0.0239(6) 0.0095(5) 0.0167(5) 0.0054(5)
C18 0.0278(7) 0.0308(8) 0.0350(8) 0.0098(6) 0.0245(6) 0.0064(6)
C19 0.0244(6) 0.0230(7) 0.0302(7) -0.0007(6) 0.0170(6) 0.0016(5)
C20 0.0481(10) 0.0430(12) 0.0823(15) 0.0170(10) 0.0491(11) 0.0201(8)
C21 0.0300(7) 0.0266(8) 0.0219(6) 0.0071(5) 0.0186(6) 0.0034(5)
C22 0.0390(8) 0.0258(8) 0.0288(7) 0.0035(6) 0.0220(7) 0.0058(6)
C23 0.0494(9) 0.0368(10) 0.0288(8) -0.0036(7) 0.0228(7) 0.0022(7)
C24 0.0389(8) 0.0410(11) 0.0286(8) -0.0023(7) 0.0106(7) 0.0024(7)
C25 0.0260(6) 0.0229(7) 0.0309(7) 0.0051(6) 0.0213(6) 0.0006(5)
C26 0.0291(7) 0.0350(9) 0.0295(7) -0.0008(6) 0.0178(6) -0.0012(6)
C27 0.0389(8) 0.0341(10) 0.0550(11) -0.0088(8) 0.0312(8) -0.0050(7)
C28 0.0356(9) 0.0501(12) 0.0522(11) -0.0172(9) 0.0161(8) 0.0023(8)
C29 0.0223(6) 0.0259(7) 0.0251(6) 0.0085(5) 0.0184(5) 0.0045(5)
C30 0.0240(6) 0.0243(7) 0.0253(6) 0.0076(5) 0.0173(5) 0.0043(5)
C31 0.0232(6) 0.0312(8) 0.0284(7) 0.0041(6) 0.0179(6) 0.0021(5)
C32 0.0300(8) 0.0439(11) 0.0491(10) 0.0104(8) 0.0263(8) 0.0131(7)
N3 0.0145(6) 0.0220(8) 0.0189(7) 0.000 0.0098(6) 0.000
C33 0.0154(5) 0.0254(7) 0.0252(6) 0.0040(5) 0.0122(5) 0.0007(5)
C34 0.0195(6) 0.0222(7) 0.0287(7) 0.0035(6) 0.0142(5) 0.0012(5)
C35 0.0260(7) 0.0356(9) 0.0326(8) 0.0139(7) 0.0186(6) 0.0068(6)
C36 0.0493(9) 0.0457(11) 0.0333(8) 0.0111(8) 0.0268(8) 0.0205(8)
C37 0.0176(5) 0.0236(7) 0.0184(6) 0.0024(5) 0.0101(5) 0.0026(5)
C38 0.0214(6) 0.0229(7) 0.0232(6) 0.0013(5) 0.0135(5) 0.0021(5)
C39 0.0233(6) 0.0198(7) 0.0257(7) 0.0030(5) 0.0131(5) 0.0014(5)
C40 0.0312(7) 0.0274(8) 0.0386(9) 0.0039(7) 0.0182(7) 0.0093(6)

loop_
_atom_type_symbol
_atom_type_description
_atom_type_scat_dispersion_real
_atom_type_scat_dispersion_imag
_atom_type_scat_source
C C 0.0033 0.0016 'International Tables Vol C Tables 4.2.6.8 and 6.1.1.4'
H H 0.0000 0.0000 'International Tables Vol C Tables 4.2.6.8 and 6.1.1.4'
I I -0.4742 1.8119 'International Tables Vol C Tables 4.2.6.8 and 6.1.1.4'
Mo Mo -1.6832 0.6857 'International Tables Vol C Tables 4.2.6.8 and 6.1.1.4'
N N 0.0061 0.0033 'International Tables Vol C Tables 4.2.6.8 and 6.1.1.4'
O O 0.0106 0.0060 'International Tables Vol C Tables 4.2.6.8 and 6.1.1.4'

loop_
_geom_angle_atom_site_label_1
_geom_angle_atom_site_label_2
_geom_angle_atom_site_label_3
_geom_angle
_geom_angle_site_symmetry_1
_geom_angle_site_symmetry_3
_geom_angle_publ_flag
OC1 I1 OC1 180.00(7) . 7 ?
OC1 I1 OC2 87.25(4) . . ?
OC1 I1 OC2 92.75(4) 7 . ?
OC1 I1 OC2 92.75(4) . 7 ?
OC1 I1 OC2 87.25(4) 7 7 ?
OC2 I1 OC2 180.00(6) . 7 ?
OC1 I1 OC3 87.11(4) . 7 ?
OC1 I1 OC3 92.89(4) 7 7 ?
OC2 I1 OC3 93.32(4) . 7 ?
OC2 I1 OC3 86.68(4) 7 7 ?
OC1 I1 OC3 92.89(4) . . ?
OC1 I1 OC3 87.11(4) 7 . ?
OC2 I1 OC3 86.68(4) . . ?
OC2 I1 OC3 93.32(4) 7 . ?
OC3 I1 OC3 180.0 7 . ?
OT2 Mo1 OT1 105.49(5) . . ?
OT2 Mo1 OB1 97.43(4) . . ?
OT1 Mo1 OB1 100.24(4) . . ?
OT2 Mo1 OB3 100.27(4) . 7 ?
OT1 Mo1 OB3 96.93(4) . 7 ?
OB1 Mo1 OB3 151.01(4) . 7 ?
OT2 Mo1 OC3 98.10(4) . 7 ?
OT1 Mo1 OC3 155.84(4) . 7 ?
OB1 Mo1 OC3 81.52(3) . 7 ?
OB3 Mo1 OC3 73.41(3) 7 7 ?
OT2 Mo1 OC1 163.74(4) . . ?
OT1 Mo1 OC1 89.51(4) . . ?
OB1 Mo1 OC1 73.26(3) . . ?
OB3 Mo1 OC1 83.76(3) 7 . ?
OC3 Mo1 OC1 67.75(3) 7 . ?
OT4 Mo2 OT3 105.75(5) . . ?
OT4 Mo2 OB1 98.10(4) . . ?
OT3 Mo2 OB1 100.03(4) . . ?
OT4 Mo2 OB2 101.22(4) . . ?
OT3 Mo2 OB2 96.77(4) . . ?
OB1 Mo2 OB2 149.83(4) . . ?
OT4 Mo2 OC2 95.24(4) . . ?
OT3 Mo2 OC2 158.30(4) . . ?
OB1 Mo2 OC2 82.06(3) . . ?
OB2 Mo2 OC2 73.33(3) . . ?
OT4 Mo2 OC1 161.00(4) . . ?
OT3 Mo2 OC1 92.46(4) . . ?
OB1 Mo2 OC1 72.90(3) . . ?
OB2 Mo2 OC1 81.55(3) . . ?
OC2 Mo2 OC1 67.32(3) . . ?
OT6 Mo3 OT5 105.22(5) . . ?
OT6 Mo3 OB2 100.00(4) . . ?
OT5 Mo3 OB2 97.29(4) . . ?
OT6 Mo3 OB3 96.91(4) . . ?
OT5 Mo3 OB3 100.14(4) . . ?
OB2 Mo3 OB3 151.55(4) . . ?
OT6 Mo3 OC3 160.27(4) . . ?
OT5 Mo3 OC3 93.44(4) . . ?
OB2 Mo3 OC3 83.60(3) . . ?
OB3 Mo3 OC3 73.10(3) . . ?
OT6 Mo3 OC2 94.87(4) . . ?
OT5 Mo3 OC2 159.07(4) . . ?
OB2 Mo3 OC2 73.05(3) . . ?
OB3 Mo3 OC2 82.90(3) . . ?
OC3 Mo3 OC2 67.43(3) . . ?
I1 OC1 Mo1 102.17(4) . . ?
I1 OC1 Mo2 102.13(3) . . ?
Mo1 OC1 Mo2 89.32(3) . . ?
I1 OC2 Mo2 103.28(3) . . ?
I1 OC2 Mo3 102.83(4) . . ?
Mo2 OC2 Mo3 90.28(3) . . ?
I1 OC3 Mo1 102.97(4) . 7 ?
I1 OC3 Mo3 103.05(4) . . ?
Mo1 OC3 Mo3 91.05(3) 7 . ?
Mo2 OB1 Mo1 119.06(5) . . ?
Mo3 OB2 Mo2 118.34(5) . . ?
Mo3 OB3 Mo1 118.18(4) . 7 ?
C13 N1 C9 108.66(10) . . ?
C13 N1 C1 111.93(10) . . ?
C9 N1 C1 113.41(10) . . ?
C13 N1 C5 111.07(10) . . ?
C9 N1 C5 107.56(10) . . ?
C1 N1 C5 104.09(9) . . ?
C2 C1 N1 118.42(11) . . ?
C2 C1 H1A 107.7 . . ?
N1 C1 H1A 107.7 . . ?
C2 C1 H1B 107.7 . . ?
N1 C1 H1B 107.7 . . ?
H1A C1 H1B 107.1 . . ?
C1 C2 C3 109.49(11) . . ?
C1 C2 H2A 109.8 . . ?
C3 C2 H2A 109.8 . . ?
C1 C2 H2B 109.8 . . ?
C3 C2 H2B 109.8 . . ?
H2A C2 H2B 108.2 . . ?
C4 C3 C2 112.45(12) . . ?
C4 C3 H3A 109.1 . . ?
C2 C3 H3A 109.1 . . ?
C4 C3 H3B 109.1 . . ?
C2 C3 H3B 109.1 . . ?
H3A C3 H3B 107.8 . . ?
C3 C4 H4A 109.5 . . ?
C3 C4 H4B 109.5 . . ?
H4A C4 H4B 109.5 . . ?
C3 C4 H4C 109.5 . . ?
H4A C4 H4C 109.5 . . ?
H4B C4 H4C 109.5 . . ?
C6 C5 N1 117.11(10) . . ?
C6 C5 H5A 108.0 . . ?
N1 C5 H5A 108.0 . . ?
C6 C5 H5B 108.0 . . ?
N1 C5 H5B 108.0 . . ?
H5A C5 H5B 107.3 . . ?
C5 C6 C7 108.97(11) . . ?
C5 C6 H6A 109.9 . . ?
C7 C6 H6A 109.9 . . ?
C5 C6 H6B 109.9 . . ?
C7 C6 H6B 109.9 . . ?
H6A C6 H6B 108.3 . . ?
C8 C7 C6 114.52(14) . . ?
C8 C7 H7A 108.6 . . ?
C6 C7 H7A 108.6 . . ?
C8 C7 H7B 108.6 . . ?
C6 C7 H7B 108.6 . . ?
H7A C7 H7B 107.6 . . ?
C7 C8 H8A 109.5 . . ?
C7 C8 H8B 109.5 . . ?
H8A C8 H8B 109.5 . . ?
C7 C8 H8C 109.5 . . ?
H8A C8 H8C 109.5 . . ?
H8B C8 H8C 109.5 . . ?
N1 C9 C10 117.91(11) . . ?
N1 C9 H9A 107.8 . . ?
C10 C9 H9A 107.8 . . ?
N1 C9 H9B 107.8 . . ?
C10 C9 H9B 107.8 . . ?
H9A C9 H9B 107.2 . . ?
C11 C10 C9 110.83(12) . . ?
C11 C10 H10A 109.5 . . ?
C9 C10 H10A 109.5 . . ?
C11 C10 H10B 109.5 . . ?
C9 C10 H10B 109.5 . . ?
H10A C10 H10B 108.1 . . ?
C12 C11 C10 111.86(13) . . ?
C12 C11 H11A 109.2 . . ?
C10 C11 H11A 109.2 . . ?
C12 C11 H11B 109.2 . . ?
C10 C11 H11B 109.2 . . ?
H11A C11 H11B 107.9 . . ?
C11 C12 H12A 109.5 . . ?
C11 C12 H12B 109.5 . . ?
H12A C12 H12B 109.5 . . ?
C11 C12 H12C 109.5 . . ?
H12A C12 H12C 109.5 . . ?
H12B C12 H12C 109.5 . . ?
N1 C13 C14 116.43(10) . . ?
N1 C13 H13A 108.2 . . ?
C14 C13 H13A 108.2 . . ?
N1 C13 H13B 108.2 . . ?
C14 C13 H13B 108.2 . . ?
H13A C13 H13B 107.3 . . ?
C13 C14 C15 110.00(11) . . ?
C13 C14 H14A 109.7 . . ?
C15 C14 H14A 109.7 . . ?
C13 C14 H14B 109.7 . . ?
C15 C14 H14B 109.7 . . ?
H14A C14 H14B 108.2 . . ?
C16 C15 C14 113.46(12) . . ?
C16 C15 H15A 108.9 . . ?
C14 C15 H15A 108.9 . . ?
C16 C15 H15B 108.9 . . ?
C14 C15 H15B 108.9 . . ?
H15A C15 H15B 107.7 . . ?
C15 C16 H16A 109.5 . . ?
C15 C16 H16B 109.5 . . ?
H16A C16 H16B 109.5 . . ?
C15 C16 H16C 109.5 . . ?
H16A C16 H16C 109.5 . . ?
H16B C16 H16C 109.5 . . ?
C25 N2 C17 111.34(10) . . ?
C25 N2 C21 107.22(10) . . ?
C17 N2 C21 110.57(11) . . ?
C25 N2 C29 110.90(11) . . ?
C17 N2 C29 107.02(10) . . ?
C21 N2 C29 109.82(10) . . ?
N2 C17 C18 114.43(11) . . ?
N2 C17 H17A 108.7 . . ?
C18 C17 H17A 108.7 . . ?
N2 C17 H17B 108.7 . . ?
C18 C17 H17B 108.7 . . ?
H17A C17 H17B 107.6 . . ?
C19 C18 C17 109.34(12) . . ?
C19 C18 H18A 109.8 . . ?
C17 C18 H18A 109.8 . . ?
C19 C18 H18B 109.8 . . ?
C17 C18 H18B 109.8 . . ?
H18A C18 H18B 108.3 . . ?
C18 C19 C20 112.28(13) . . ?
C18 C19 H19A 109.1 . . ?
C20 C19 H19A 109.1 . . ?
C18 C19 H19B 109.1 . . ?
C20 C19 H19B 109.1 . . ?
H19A C19 H19B 107.9 . . ?
C19 C20 H20A 109.5 . . ?
C19 C20 H20B 109.5 . . ?
H20A C20 H20B 109.5 . . ?
C19 C20 H20C 109.5 . . ?
H20A C20 H20C 109.5 . . ?
H20B C20 H20C 109.5 . . ?
N2 C21 C22 114.80(11) . . ?
N2 C21 H21A 108.6 . . ?
C22 C21 H21A 108.6 . . ?
N2 C21 H21B 108.6 . . ?
C22 C21 H21B 108.6 . . ?
H21A C21 H21B 107.5 . . ?
C23 C22 C21 110.63(13) . . ?
C23 C22 H22A 109.5 . . ?
C21 C22 H22A 109.5 . . ?
C23 C22 H22B 109.5 . . ?
C21 C22 H22B 109.5 . . ?
H22A C22 H22B 108.1 . . ?
C22 C23 C24 111.41(14) . . ?
C22 C23 H23A 109.3 . . ?
C24 C23 H23A 109.3 . . ?
C22 C23 H23B 109.3 . . ?
C24 C23 H23B 109.3 . . ?
H23A C23 H23B 108.0 . . ?
C23 C24 H24A 109.5 . . ?
C23 C24 H24B 109.5 . . ?
H24A C24 H24B 109.5 . . ?
C23 C24 H24C 109.5 . . ?
H24A C24 H24C 109.5 . . ?
H24B C24 H24C 109.5 . . ?
N2 C25 C26 113.98(12) . . ?
N2 C25 H25A 108.8 . . ?
C26 C25 H25A 108.8 . . ?
N2 C25 H25B 108.8 . . ?
C26 C25 H25B 108.8 . . ?
H25A C25 H25B 107.7 . . ?
C27 C26 C25 110.57(14) . . ?
C27 C26 H26A 109.5 . . ?
C25 C26 H26A 109.5 . . ?
C27 C26 H26B 109.5 . . ?
C25 C26 H26B 109.5 . . ?
H26A C26 H26B 108.1 . . ?
C26 C27 C28 111.16(16) . . ?
C26 C27 H27A 109.4 . . ?
C28 C27 H27A 109.4 . . ?
C26 C27 H27B 109.4 . . ?
C28 C27 H27B 109.4 . . ?
H27A C27 H27B 108.0 . . ?
C27 C28 H28A 109.5 . . ?
C27 C28 H28B 109.5 . . ?
H28A C28 H28B 109.5 . . ?
C27 C28 H28C 109.5 . . ?
H28A C28 H28C 109.5 . . ?
H28B C28 H28C 109.5 . . ?
N2 C29 C30 114.98(11) . . ?
N2 C29 H29A 108.5 . . ?
C30 C29 H29A 108.5 . . ?
N2 C29 H29B 108.5 . . ?
C30 C29 H29B 108.5 . . ?
H29A C29 H29B 107.5 . . ?
C31 C30 C29 108.76(11) . . ?
C31 C30 H30A 109.9 . . ?
C29 C30 H30A 109.9 . . ?
C31 C30 H30B 109.9 . . ?
C29 C30 H30B 109.9 . . ?
H30A C30 H30B 108.3 . . ?
C32 C31 C30 111.93(13) . . ?
C32 C31 H31A 109.2 . . ?
C30 C31 H31A 109.2 . . ?
C32 C31 H31B 109.2 . . ?
C30 C31 H31B 109.2 . . ?
H31A C31 H31B 107.9 . . ?
C31 C32 H32A 109.5 . . ?
C31 C32 H32B 109.5 . . ?
H32A C32 H32B 109.5 . . ?
C31 C32 H32C 109.5 . . ?
H32A C32 H32C 109.5 . . ?
H32B C32 H32C 109.5 . . ?
C33 N3 C33 110.59(15) . 2_655 ?
C33 N3 C37 109.36(7) . 2_655 ?
C33 N3 C37 107.97(7) 2_655 2_655 ?
C33 N3 C37 107.97(7) . . ?
C33 N3 C37 109.36(7) 2_655 . ?
C37 N3 C37 111.60(14) 2_655 . ?
N3 C33 C34 115.73(9) . . ?
N3 C33 H33A 108.3 . . ?
C34 C33 H33A 108.3 . . ?
N3 C33 H33B 108.3 . . ?
C34 C33 H33B 108.3 . . ?
H33A C33 H33B 107.4 . . ?
C35 C34 C33 110.44(11) . . ?
C35 C34 H34A 109.6 . . ?
C33 C34 H34A 109.6 . . ?
C35 C34 H34B 109.6 . . ?
C33 C34 H34B 109.6 . . ?
H34A C34 H34B 108.1 . . ?
C36 C35 C34 112.84(13) . . ?
C36 C35 H35A 109.0 . . ?
C34 C35 H35A 109.0 . . ?
C36 C35 H35B 109.0 . . ?
C34 C35 H35B 109.0 . . ?
H35A C35 H35B 107.8 . . ?
C35 C36 H36A 109.5 . . ?
C35 C36 H36B 109.5 . . ?
H36A C36 H36B 109.5 . . ?
C35 C36 H36C 109.5 . . ?
H36A C36 H36C 109.5 . . ?
H36B C36 H36C 109.5 . . ?
C38 C37 N3 116.13(10) . . ?
C38 C37 H37A 108.3 . . ?
N3 C37 H37A 108.3 . . ?
C38 C37 H37B 108.3 . . ?
N3 C37 H37B 108.3 . . ?
H37A C37 H37B 107.4 . . ?
C37 C38 C39 109.67(11) . . ?
C37 C38 H38A 109.7 . . ?
C39 C38 H38A 109.7 . . ?
C37 C38 H38B 109.7 . . ?
C39 C38 H38B 109.7 . . ?
H38A C38 H38B 108.2 . . ?
C40 C39 C38 111.58(12) . . ?
C40 C39 H39A 109.3 . . ?
C38 C39 H39A 109.3 . . ?
C40 C39 H39B 109.3 . . ?
C38 C39 H39B 109.3 . . ?
H39A C39 H39B 108.0 . . ?
C39 C40 H40A 109.5 . . ?
C39 C40 H40B 109.5 . . ?
H40A C40 H40B 109.5 . . ?
C39 C40 H40C 109.5 . . ?
H40A C40 H40C 109.5 . . ?
H40B C40 H40C 109.5 . . ?

loop_
_geom_bond_atom_site_label_1
_geom_bond_atom_site_label_2
_geom_bond_distance
_geom_bond_site_symmetry_2
_geom_bond_publ_flag
I1 OC1 1.8833(8) . ?
I1 OC1 1.8833(8) 7 ?
I1 OC2 1.8888(8) . ?
I1 OC2 1.8888(8) 7 ?
I1 OC3 1.8919(8) 7 ?
I1 OC3 1.8919(8) . ?
Mo1 OT2 1.7125(10) . ?
Mo1 OT1 1.7132(9) . ?
Mo1 OB1 1.9238(8) . ?
Mo1 OB3 1.9351(9) 7 ?
Mo1 OC3 2.3186(8) 7 ?
Mo1 OC1 2.3478(8) . ?
Mo2 OT4 1.7142(9) . ?
Mo2 OT3 1.7145(9) . ?
Mo2 OB1 1.9202(9) . ?
Mo2 OB2 1.9280(9) . ?
Mo2 OC2 2.3295(8) . ?
Mo2 OC1 2.3655(8) . ?
Mo3 OT6 1.7102(9) . ?
Mo3 OT5 1.7141(10) . ?
Mo3 OB2 1.9278(8) . ?
Mo3 OB3 1.9336(9) . ?
Mo3 OC3 2.3329(8) . ?
Mo3 OC2 2.3415(9) . ?
OC3 Mo1 2.3186(8) 7 ?
OB3 Mo1 1.9351(9) 7 ?
N1 C13 1.5115(16) . ?
N1 C9 1.5198(17) . ?
N1 C1 1.5283(15) . ?
N1 C5 1.5339(17) . ?
C1 C2 1.5149(19) . ?
C1 H1A 0.9900 . ?
C1 H1B 0.9900 . ?
C2 C3 1.5292(18) . ?
C2 H2A 0.9900 . ?
C2 H2B 0.9900 . ?
C3 C4 1.517(2) . ?
C3 H3A 0.9900 . ?
C3 H3B 0.9900 . ?
C4 H4A 0.9800 . ?
C4 H4B 0.9800 . ?
C4 H4C 0.9800 . ?
C5 C6 1.5176(17) . ?
C5 H5A 0.9900 . ?
C5 H5B 0.9900 . ?
C6 C7 1.532(2) . ?
C6 H6A 0.9900 . ?
C6 H6B 0.9900 . ?
C7 C8 1.508(3) . ?
C7 H7A 0.9900 . ?
C7 H7B 0.9900 . ?
C8 H8A 0.9800 . ?
C8 H8B 0.9800 . ?
C8 H8C 0.9800 . ?
C9 C10 1.5255(19) . ?
C9 H9A 0.9900 . ?
C9 H9B 0.9900 . ?
C10 C11 1.5206(19) . ?
C10 H10A 0.9900 . ?
C10 H10B 0.9900 . ?
C11 C12 1.520(2) . ?
C11 H11A 0.9900 . ?
C11 H11B 0.9900 . ?
C12 H12A 0.9800 . ?
C12 H12B 0.9800 . ?
C12 H12C 0.9800 . ?
C13 C14 1.5181(19) . ?
C13 H13A 0.9900 . ?
C13 H13B 0.9900 . ?
C14 C15 1.5360(17) . ?
C14 H14A 0.9900 . ?
C14 H14B 0.9900 . ?
C15 C16 1.5244(19) . ?
C15 H15A 0.9900 . ?
C15 H15B 0.9900 . ?
C16 H16A 0.9800 . ?
C16 H16B 0.9800 . ?
C16 H16C 0.9800 . ?
N2 C25 1.5125(18) . ?
N2 C17 1.5167(16) . ?
N2 C21 1.5190(18) . ?
N2 C29 1.5206(16) . ?
C17 C18 1.5222(18) . ?
C17 H17A 0.9900 . ?
C17 H17B 0.9900 . ?
C18 C19 1.515(2) . ?
C18 H18A 0.9900 . ?
C18 H18B 0.9900 . ?
C19 C20 1.515(2) . ?
C19 H19A 0.9900 . ?
C19 H19B 0.9900 . ?
C20 H20A 0.9800 . ?
C20 H20B 0.9800 . ?
C20 H20C 0.9800 . ?
C21 C22 1.525(2) . ?
C21 H21A 0.9900 . ?
C21 H21B 0.9900 . ?
C22 C23 1.523(2) . ?
C22 H22A 0.9900 . ?
C22 H22B 0.9900 . ?
C23 C24 1.529(2) . ?
C23 H23A 0.9900 . ?
C23 H23B 0.9900 . ?
C24 H24A 0.9800 . ?
C24 H24B 0.9800 . ?
C24 H24C 0.9800 . ?
C25 C26 1.517(2) . ?
C25 H25A 0.9900 . ?
C25 H25B 0.9900 . ?
C26 C27 1.508(2) . ?
C26 H26A 0.9900 . ?
C26 H26B 0.9900 . ?
C27 C28 1.525(3) . ?
C27 H27A 0.9900 . ?
C27 H27B 0.9900 . ?
C28 H28A 0.9800 . ?
C28 H28B 0.9800 . ?
C28 H28C 0.9800 . ?
C29 C30 1.5259(18) . ?
C29 H29A 0.9900 . ?
C29 H29B 0.9900 . ?
C30 C31 1.5233(18) . ?
C30 H30A 0.9900 . ?
C30 H30B 0.9900 . ?
C31 C32 1.519(2) . ?
C31 H31A 0.9900 . ?
C31 H31B 0.9900 . ?
C32 H32A 0.9800 . ?
C32 H32B 0.9800 . ?
C32 H32C 0.9800 . ?
N3 C33 1.5204(16) . ?
N3 C33 1.5204(16) 2_655 ?
N3 C37 1.5243(15) 2_655 ?
N3 C37 1.5243(15) . ?
C33 C34 1.5345(19) . ?
C33 H33A 0.9900 . ?
C33 H33B 0.9900 . ?
C34 C35 1.527(2) . ?
C34 H34A 0.9900 . ?
C34 H34B 0.9900 . ?
C35 C36 1.519(2) . ?
C35 H35A 0.9900 . ?
C35 H35B 0.9900 . ?
C36 H36A 0.9800 . ?
C36 H36B 0.9800 . ?
C36 H36C 0.9800 . ?
C37 C38 1.5219(18) . ?
C37 H37A 0.9900 . ?
C37 H37B 0.9900 . ?
C38 C39 1.5284(17) . ?
C38 H38A 0.9900 . ?
C38 H38B 0.9900 . ?
C39 C40 1.521(2) . ?
C39 H39A 0.9900 . ?
C39 H39B 0.9900 . ?
C40 H40A 0.9800 . ?
C40 H40B 0.9800 . ?
C40 H40C 0.9800 . ?
